data_2238103
loop_
_publ_author_name
'Quiroa-Montalv\'an, Claudia M.'
'Ch\'avez, Daniel'
'Reyes-Mart\'inez, Reyna'
'Morales-Morales, David'
'Parra-Hake, Miguel'

_publ_section_title
;
 <i>N</i>-{1,2-Bis(pyridin-3-yl)-2-[(<i>E</i>)-(pyridin-3-yl)methylideneamino]ethyl}nicotinamide
;
_journal_coeditor_code ZL2533
_journal_issue 5
_journal_name_full 'Acta Crystallographica Section E'
_journal_page_first o691
_journal_page_last o692
_journal_paper_doi 10.1107/S1600536813008544
_journal_volume 69
_journal_year 2013
_chemical_formula_iupac 'C24 H20 N6 O'
_chemical_formula_moiety 'C24 H20 N6 O'
_chemical_formula_sum 'C24 H20 N6 O'
_chemical_formula_weight 408.46
_chemical_name_systematic <i>N</i>-{1,2-Bis(pyridin-3-yl)-2-[(<i>E</i>)-(pyridin-3-yl)methylideneamino]ethyl}nicotinamide
_space_group_IT_number 14
_symmetry_cell_setting monoclinic
_symmetry_space_group_name_Hall '-P 2ybc'
_symmetry_space_group_name_H-M 'P 1 21/c 1'
_atom_sites_solution_hydrogens geom
_atom_sites_solution_primary direct
_atom_sites_solution_secondary difmap
_audit_creation_method SHELXL-97
_cell_angle_alpha 90.00
_cell_angle_beta 99.857(3)
_cell_angle_gamma 90.00
_cell_formula_units_Z 4
_cell_length_a 11.4868(17)
_cell_length_b 8.7275(13)
_cell_length_c 21.105(3)
_cell_measurement_reflns_used 3500
_cell_measurement_temperature 298(2)
_cell_measurement_theta_max 23.59
_cell_measurement_theta_min 2.42
_cell_volume 2084.6(5)
_computing_cell_refinement 'SAINT (Bruker, 2007)'
_computing_data_collection 'SMART (Bruker, 2007)'
_computing_data_reduction 'SAINT (Bruker, 2007)'
_computing_molecular_graphics
;
ORTEP-3 for Windows (Farrugia, 2012) and  DIAMOND (Brandenburg,
2006)
;
_computing_publication_material 'SHELXTL (Sheldrick, 2008) and PLATON (Spek, 2009)'
_computing_structure_refinement 'SHELXTL (Sheldrick, 2008)'
_computing_structure_solution 'SHELXS97 (Sheldrick, 2008)'
_diffrn_ambient_temperature 298(2)
_diffrn_detector_area_resol_mean 0.661
_diffrn_measured_fraction_theta_full 0.996
_diffrn_measured_fraction_theta_max 0.996
_diffrn_measurement_device_type 'Bruker SMART APEX CCD'
_diffrn_measurement_method \w-scans
_diffrn_radiation_monochromator graphite
_diffrn_radiation_source 'fine-focus sealed tube'
_diffrn_radiation_type MoK\a
_diffrn_radiation_wavelength 0.71073
_diffrn_reflns_av_R_equivalents 0.0495
_diffrn_reflns_av_sigmaI/netI 0.0427
_diffrn_reflns_limit_h_max 13
_diffrn_reflns_limit_h_min -13
_diffrn_reflns_limit_k_max 10
_diffrn_reflns_limit_k_min -10
_diffrn_reflns_limit_l_max 25
_diffrn_reflns_limit_l_min -25
_diffrn_reflns_number 17508
_diffrn_reflns_theta_full 25.38
_diffrn_reflns_theta_max 25.38
_diffrn_reflns_theta_min 1.80
_diffrn_standards_decay_% 0
_exptl_absorpt_coefficient_mu 0.084
_exptl_absorpt_correction_T_max 0.9922
_exptl_absorpt_correction_T_min 0.9837
_exptl_absorpt_correction_type multi-scan
_exptl_absorpt_process_details '(SADABS; Bruker, 2007'
_exptl_crystal_colour colourless
_exptl_crystal_density_diffrn 1.301
_exptl_crystal_density_method 'not measured'
_exptl_crystal_description prism
_exptl_crystal_F_000 856
_exptl_crystal_size_max 0.284
_exptl_crystal_size_mid 0.264
_exptl_crystal_size_min 0.142
_refine_diff_density_max 0.339
_refine_diff_density_min -0.245
_refine_ls_extinction_method none
_refine_ls_goodness_of_fit_ref 1.024
_refine_ls_hydrogen_treatment mixed
_refine_ls_matrix_type full
_refine_ls_number_parameters 312
_refine_ls_number_reflns 3821
_refine_ls_number_restraints 48
_refine_ls_restrained_S_all 1.022
_refine_ls_R_factor_all 0.1121
_refine_ls_R_factor_gt 0.0710
_refine_ls_shift/su_max 0.000
_refine_ls_shift/su_mean 0.000
_refine_ls_structure_factor_coef Fsqd
_refine_ls_weighting_details 'calc w=1/[\s^2^(Fo^2^)+(0.0806P)^2^+0.8743P] where P=(Fo^2^+2Fc^2^)/3'
_refine_ls_weighting_scheme calc
_refine_ls_wR_factor_gt 0.1745
_refine_ls_wR_factor_ref 0.1983
_reflns_number_gt 2371
_reflns_number_total 3821
_reflns_threshold_expression I>2sigma(I)
_cod_data_source_file zl2533.cif
_cod_data_source_block I
_cod_original_sg_symbol_H-M 'P 21/c'
_cod_database_code 2238103
_cod_database_fobs_code 2238103

loop_
_symmetry_equiv_pos_as_xyz
'x, y, z'
'-x, y+1/2, -z+1/2'
'-x, -y, -z'
'x, -y-1/2, z-1/2'

loop_
_atom_site_type_symbol
_atom_site_label
_atom_site_fract_x
_atom_site_fract_y
_atom_site_fract_z
_atom_site_U_iso_or_equiv
_atom_site_adp_type
_atom_site_calc_flag
_atom_site_refinement_flags
_atom_site_occupancy
_atom_site_symmetry_multiplicity
_atom_site_disorder_assembly
_atom_site_disorder_group
O O1 0.3921(12) 0.342(4) 0.0332(5) 0.109(5) Uani d PDU 0.61(6) 1 A 1
O O1B 0.388(2) 0.408(5) 0.0340(9) 0.121(7) Uani d PDU 0.39(6) 1 A 2
N N1 0.1399(3) 0.3383(5) 0.18544(14) 0.1025(11) Uani d . 1 1 . .
C C2 0.2412(3) 0.3745(4) 0.16651(14) 0.0731(9) Uani d . 1 1 . .
H H2 0.2921 0.4413 0.1921 0.088 Uiso calc R 1 1 . .
C C3 0.2751(2) 0.3191(3) 0.11162(12) 0.0571(7) Uani d . 1 1 A .
C C4 0.2000(3) 0.2207(4) 0.07388(16) 0.0878(10) Uani d . 1 1 . .
H H4 0.2195 0.1815 0.0361 0.105 Uiso calc R 1 1 . .
C C5 0.0947(3) 0.1806(5) 0.0931(2) 0.1138(14) Uani d . 1 1 . .
H H5 0.0424 0.1127 0.0691 0.137 Uiso calc R 1 1 . .
C C6 0.0703(3) 0.2443(6) 0.1484(2) 0.1124(15) Uani d . 1 1 . .
H H6 -0.0012 0.2188 0.1607 0.135 Uiso calc R 1 1 . .
C C7 0.3861(3) 0.3661(4) 0.08965(13) 0.0665(8) Uani d D 1 1 . .
N N8 0.4788(2) 0.4040(3) 0.13361(11) 0.0601(6) Uani d D 1 1 A .
H H8 0.479(3) 0.397(3) 0.1736(15) 0.072 Uiso d . 1 1 . .
C C9 0.5966(4) 0.4277(5) 0.1140(2) 0.0568(12) Uani d PDU 0.676(7) 1 A 1
H H9 0.5824 0.4637 0.0694 0.068 Uiso calc PR 0.676(7) 1 A 1
C C10 0.6602(4) 0.5549(6) 0.1553(2) 0.0574(12) Uani d PDU 0.676(7) 1 A 1
H H10 0.6793 0.5219 0.2003 0.069 Uiso calc PR 0.676(7) 1 A 1
C C9B 0.5658(7) 0.5179(11) 0.1168(4) 0.057(2) Uani d PDU 0.324(7) 1 A 2
H H9B 0.5616 0.5235 0.0701 0.068 Uiso calc PR 0.324(7) 1 A 2
C C10B 0.6859(6) 0.4612(10) 0.1491(4) 0.059(2) Uani d PDU 0.324(7) 1 A 2
H H10B 0.6920 0.4578 0.1960 0.071 Uiso calc PR 0.324(7) 1 A 2
N N11 0.7701(2) 0.5794(3) 0.12864(11) 0.0712(7) Uani d D 1 1 . .
N N12 1.1564(3) 0.7923(6) 0.1683(2) 0.1422(16) Uani d . 1 1 . .
C C13 1.0551(4) 0.7403(5) 0.18534(19) 0.1078(13) Uani d . 1 1 A .
H H13 1.0438 0.7562 0.2274 0.129 Uiso calc R 1 1 . .
C C14 0.9677(3) 0.6652(4) 0.14390(16) 0.0712(8) Uani d . 1 1 . .
C C15 0.9841(3) 0.6467(4) 0.08213(18) 0.0862(10) Uani d . 1 1 A .
H H15 0.9262 0.5988 0.0525 0.103 Uiso calc R 1 1 . .
C C16 1.0847(4) 0.6976(6) 0.0634(2) 0.1156(15) Uani d . 1 1 . .
H H16 1.0960 0.6850 0.0211 0.139 Uiso calc R 1 1 A .
C C17 1.1665(4) 0.7655(7) 0.1062(3) 0.1348(19) Uani d . 1 1 A .
H H17 1.2356 0.7970 0.0926 0.162 Uiso calc R 1 1 . .
C C18 0.8618(3) 0.6101(4) 0.16693(14) 0.0697(8) Uani d . 1 1 A .
H H18 0.8634 0.5979 0.2108 0.084 Uiso calc R 1 1 . .
N N19 0.7524(3) 0.1072(3) 0.04909(13) 0.0848(8) Uani d . 1 1 . .
C C20 0.7026(3) 0.2381(4) 0.05998(15) 0.0755(9) Uani d . 1 1 A .
H H20 0.6810 0.3032 0.0251 0.091 Uiso calc R 1 1 . .
C C21 0.6799(3) 0.2862(3) 0.11762(17) 0.0752(9) Uani d . 1 1 . .
C C22 0.7164(3) 0.1917(4) 0.16992(16) 0.0744(9) Uani d . 1 1 A .
H H22 0.7054 0.2208 0.2109 0.089 Uiso calc R 1 1 . .
C C23 0.7687(3) 0.0550(4) 0.16045(16) 0.0746(9) Uani d . 1 1 . .
H H23 0.7932 -0.0112 0.1947 0.090 Uiso calc R 1 1 A .
C C24 0.7842(3) 0.0183(4) 0.10042(18) 0.0846(10) Uani d . 1 1 A .
H H24 0.8195 -0.0754 0.0944 0.102 Uiso calc R 1 1 . .
N N25 0.4976(3) 0.8743(3) 0.21511(13) 0.0795(8) Uani d . 1 1 . .
C C26 0.5503(3) 0.7463(4) 0.20567(17) 0.0863(10) Uani d . 1 1 A .
H H26 0.5746 0.6851 0.2416 0.104 Uiso calc R 1 1 . .
C C27 0.5731(3) 0.6934(4) 0.14883(18) 0.0860(11) Uani d . 1 1 . .
C C28 0.5332(3) 0.7813(4) 0.09498(16) 0.0772(9) Uani d . 1 1 A .
H H28 0.5458 0.7502 0.0546 0.093 Uiso calc R 1 1 . .
C C29 0.4749(3) 0.9150(4) 0.10240(15) 0.0778(9) Uani d . 1 1 . .
H H29 0.4467 0.9769 0.0673 0.093 Uiso calc R 1 1 A .
C C30 0.4591(3) 0.9551(4) 0.16320(17) 0.0842(10) Uani d . 1 1 A .
H H30 0.4185 1.0454 0.1680 0.101 Uiso calc R 1 1 . .

loop_
_atom_site_aniso_label
_atom_site_aniso_U_11
_atom_site_aniso_U_22
_atom_site_aniso_U_33
_atom_site_aniso_U_12
_atom_site_aniso_U_13
_atom_site_aniso_U_23
O1 0.089(4) 0.189(14) 0.055(3) -0.054(6) 0.026(3) -0.040(4)
O1B 0.144(10) 0.172(17) 0.049(6) -0.066(10) 0.022(5) 0.009(7)
N1 0.0616(17) 0.170(3) 0.0795(19) -0.006(2) 0.0214(15) 0.001(2)
C2 0.0564(17) 0.103(2) 0.0609(18) 0.0009(16) 0.0132(14) 0.0014(16)
C3 0.0552(15) 0.0628(17) 0.0527(15) -0.0015(13) 0.0074(12) 0.0027(13)
C4 0.074(2) 0.111(3) 0.078(2) -0.016(2) 0.0106(17) -0.018(2)
C5 0.076(3) 0.149(4) 0.113(3) -0.046(3) 0.004(2) -0.012(3)
C6 0.062(2) 0.179(4) 0.097(3) -0.026(3) 0.017(2) 0.020(3)
C7 0.0663(18) 0.090(2) 0.0447(16) -0.0137(16) 0.0145(14) -0.0084(15)
N8 0.0593(14) 0.0737(16) 0.0497(13) -0.0127(12) 0.0164(12) 0.0006(12)
C9 0.060(3) 0.061(3) 0.052(2) -0.004(2) 0.0180(19) 0.001(2)
C10 0.062(3) 0.062(3) 0.050(2) -0.002(2) 0.0136(18) -0.001(2)
C9B 0.065(4) 0.056(5) 0.051(4) -0.003(4) 0.016(3) -0.001(4)
C10B 0.062(4) 0.063(5) 0.053(4) -0.007(4) 0.012(3) -0.004(4)
N11 0.0568(14) 0.0999(19) 0.0586(14) -0.0186(14) 0.0144(12) 0.0066(13)
N12 0.085(2) 0.204(4) 0.131(3) -0.063(3) -0.001(2) 0.024(3)
C13 0.089(3) 0.149(4) 0.083(2) -0.028(3) 0.006(2) 0.015(2)
C14 0.0514(16) 0.084(2) 0.078(2) 0.0023(16) 0.0122(15) 0.0171(17)
C15 0.072(2) 0.100(3) 0.088(2) -0.0076(19) 0.0172(18) 0.002(2)
C16 0.089(3) 0.166(4) 0.100(3) -0.010(3) 0.038(3) 0.018(3)
C17 0.081(3) 0.187(5) 0.142(4) -0.027(3) 0.036(3) 0.050(4)
C18 0.0616(18) 0.087(2) 0.0602(18) -0.0030(16) 0.0107(15) 0.0063(16)
N19 0.108(2) 0.0748(18) 0.0763(18) 0.0132(16) 0.0290(16) -0.0048(15)
C20 0.078(2) 0.076(2) 0.077(2) 0.0063(18) 0.0268(17) 0.0182(17)
C21 0.092(2) 0.0555(17) 0.093(2) 0.0013(16) 0.0553(19) 0.0079(17)
C22 0.082(2) 0.073(2) 0.075(2) -0.0111(17) 0.0341(17) -0.0086(17)
C23 0.0673(19) 0.081(2) 0.076(2) 0.0040(17) 0.0114(16) 0.0153(17)
C24 0.098(3) 0.069(2) 0.093(3) 0.0172(19) 0.033(2) 0.0021(19)
N25 0.101(2) 0.0716(18) 0.0682(17) 0.0071(16) 0.0199(15) -0.0082(14)
C26 0.109(3) 0.071(2) 0.090(2) 0.010(2) 0.046(2) 0.0196(18)
C27 0.116(3) 0.0551(18) 0.107(3) 0.0028(18) 0.075(2) 0.0085(18)
C28 0.094(2) 0.071(2) 0.075(2) -0.0136(18) 0.0402(18) -0.0158(17)
C29 0.082(2) 0.082(2) 0.0651(19) 0.0154(18) 0.0010(16) -0.0035(17)
C30 0.100(3) 0.076(2) 0.075(2) 0.0219(19) 0.0088(19) -0.0157(18)

loop_
_atom_type_symbol
_atom_type_description
_atom_type_scat_dispersion_real
_atom_type_scat_dispersion_imag
_atom_type_scat_source
C C 0.0033 0.0016 'International Tables Vol C Tables 4.2.6.8 and 6.1.1.4'
H H 0.0000 0.0000 'International Tables Vol C Tables 4.2.6.8 and 6.1.1.4'
N N 0.0061 0.0033 'International Tables Vol C Tables 4.2.6.8 and 6.1.1.4'
O O 0.0106 0.0060 'International Tables Vol C Tables 4.2.6.8 and 6.1.1.4'

loop_
_geom_angle_atom_site_label_1
_geom_angle_atom_site_label_2
_geom_angle_atom_site_label_3
_geom_angle
C6 N1 C2 116.5(3)
N1 C2 C3 124.0(3)
N1 C2 H2 118.0
C3 C2 H2 118.0
C2 C3 C4 118.0(3)
C2 C3 C7 123.3(3)
C4 C3 C7 118.6(3)
C3 C4 C5 118.8(3)
C3 C4 H4 120.6
C5 C4 H4 120.6
C6 C5 C4 117.7(4)
C6 C5 H5 121.1
C4 C5 H5 121.1
N1 C6 C5 125.0(3)
N1 C6 H6 117.5
C5 C6 H6 117.5
O1 C7 N8 123.4(7)
O1B C7 N8 116.5(13)
O1 C7 C3 116.8(8)
O1B C7 C3 122.5(12)
N8 C7 C3 118.6(2)
C7 N8 C9B 119.2(4)
C7 N8 C9 119.7(3)
C7 N8 H8 123(2)
C9B N8 H8 113(2)
C9 N8 H8 116(2)
N8 C9 C10 108.1(3)
N8 C9 C21 117.0(3)
C10 C9 C21 108.7(4)
N8 C9 H9 107.6
C10 C9 H9 107.6
C21 C9 H9 107.6
N11 C10 C9 104.1(3)
N11 C10 C27 115.5(3)
C9 C10 C27 106.1(4)
N11 C10 H10 110.3
C9 C10 H10 110.3
C27 C10 H10 110.3
N8 C9B C10B 105.6(6)
N8 C9B C27 120.2(6)
C10B C9B C27 98.0(7)
N8 C9B H9B 110.7
C10B C9B H9B 110.7
C27 C9B H9B 110.7
C9B C10B N11 103.0(6)
C9B C10B C21 98.5(7)
N11 C10B C21 119.5(6)
C9B C10B H10B 111.5
N11 C10B H10B 111.5
C21 C10B H10B 111.5
C18 N11 C10 117.8(3)
C18 N11 C10B 118.0(4)
C13 N12 C17 114.7(4)
N12 C13 C14 123.8(4)
N12 C13 H13 118.1
C14 C13 H13 118.1
C15 C14 C13 117.3(3)
C15 C14 C18 122.6(3)
C13 C14 C18 120.1(3)
C16 C15 C14 120.4(4)
C16 C15 H15 119.8
C14 C15 H15 119.8
C17 C16 C15 119.2(4)
C17 C16 H16 120.4
C15 C16 H16 120.4
C16 C17 N12 124.5(4)
C16 C17 H17 117.7
N12 C17 H17 117.7
N11 C18 C14 121.0(3)
N11 C18 H18 119.5
C14 C18 H18 119.5
C20 N19 C24 115.5(3)
N19 C20 C21 125.7(3)
N19 C20 H20 117.2
C21 C20 H20 117.2
C20 C21 C22 117.0(3)
C20 C21 C9 114.4(3)
C22 C21 C9 127.7(3)
C20 C21 C10B 130.0(4)
C22 C21 C10B 104.0(4)
C23 C22 C21 119.0(3)
C23 C22 H22 120.5
C21 C22 H22 120.5
C24 C23 C22 118.5(3)
C24 C23 H23 120.7
C22 C23 H23 120.7
N19 C24 C23 124.3(3)
N19 C24 H24 117.8
C23 C24 H24 117.8
C26 N25 C30 115.6(3)
N25 C26 C27 126.5(3)
N25 C26 H26 116.8
C27 C26 H26 116.8
C26 C27 C28 117.0(3)
C26 C27 C10 113.9(3)
C28 C27 C10 128.2(3)
C26 C27 C9B 131.9(4)
C28 C27 C9B 100.9(4)
C10 C27 C9B 46.6(3)
C29 C28 C27 118.6(3)
C29 C28 H28 120.7
C27 C28 H28 120.7
C28 C29 C30 118.1(3)
C28 C29 H29 121.0
C30 C29 H29 121.0
N25 C30 C29 124.3(3)
N25 C30 H30 117.9
C29 C30 H30 117.9

loop_
_geom_bond_atom_site_label_1
_geom_bond_atom_site_label_2
_geom_bond_distance
O1 C7 1.223(8)
O1B C7 1.234(12)
N1 C6 1.307(5)
N1 C2 1.332(4)
C2 C3 1.371(4)
C2 H2 0.9300
C3 C4 1.372(4)
C3 C7 1.487(4)
C4 C5 1.385(5)
C4 H4 0.9300
C5 C6 1.365(6)
C5 H5 0.9300
C6 H6 0.9300
C7 N8 1.329(4)
N8 C9B 1.495(9)
N8 C9 1.495(5)
N8 H8 0.84(3)
C9 C10 1.520(5)
C9 C21 1.556(6)
C9 H9 0.9800
C10 N11 1.483(4)
C10 C27 1.561(6)
C10 H10 0.9800
C9B C10B 1.514(8)
C9B C27 1.671(11)
C9B H9B 0.9800
C10B N11 1.526(7)
C10B C21 1.662(10)
C10B H10B 0.9800
N11 C18 1.242(3)
N12 C13 1.354(5)
N12 C17 1.357(6)
C13 C14 1.379(5)
C13 H13 0.9300
C14 C15 1.359(5)
C14 C18 1.465(4)
C15 C16 1.358(5)
C15 H15 0.9300
C16 C17 1.326(6)
C16 H16 0.9300
C17 H17 0.9300
C18 H18 0.9300
N19 C20 1.316(4)
N19 C24 1.332(4)
C20 C21 1.353(4)
C20 H20 0.9300
C21 C22 1.384(5)
C22 C23 1.366(4)
C22 H22 0.9300
C23 C24 1.348(4)
C23 H23 0.9300
C24 H24 0.9300
N25 C26 1.302(4)
N25 C30 1.314(4)
C26 C27 1.352(4)
C26 H26 0.9300
C27 C28 1.382(5)
C28 C29 1.368(4)
C28 H28 0.9300
C29 C30 1.372(4)
C29 H29 0.9300
C30 H30 0.9300

loop_
_geom_hbond_atom_site_label_D
_geom_hbond_atom_site_label_H
_geom_hbond_atom_site_label_A
_geom_hbond_site_symmetry_A
_geom_hbond_distance_DH
_geom_hbond_distance_HA
_geom_hbond_distance_DA
_geom_hbond_angle_DHA
N8 H8 N25 2_645 0.84(3) 2.33(3) 3.168(4) 174(3)
C28 H28 O1 3_665 0.93 2.25 3.163(16) 169
